data_7211845
loop_
_publ_author_name
'Huang, Fu-Ping'
'Tian, Jin-Lei'
'Chen, Gong-Jun'
'Li, Dong-Dong'
'Gu, Wen'
'Liu, Xin'
'Yan, Shi-Ping'
'Liao, Dai-Zheng'
'Cheng, Peng'

_publ_section_title
;
 A case study of the ZnII-BDC/bpt mixed-ligand system: positional isomeric
 effect, structural diversification and luminescent properties
;
_journal_issue 4
_journal_name_full CrystEngComm
_journal_page_first 1269
_journal_paper_doi 10.1039/b915506f
_journal_volume 12
_journal_year 2010
_chemical_formula_sum 'C32 H32 N10 O9 Zn'
_chemical_formula_weight 766.07
_chemical_name_systematic
;
?
;
_space_group_IT_number 2
_symmetry_cell_setting triclinic
_symmetry_space_group_name_Hall '-P 1'
_symmetry_space_group_name_H-M 'P -1'
_atom_sites_solution_hydrogens geom
_atom_sites_solution_primary direct
_atom_sites_solution_secondary difmap
_audit_creation_method SHELXL-97
_cell_angle_alpha 72.85(3)
_cell_angle_beta 78.23(3)
_cell_angle_gamma 77.00(3)
_cell_formula_units_Z 1
_cell_length_a 8.8540(18)
_cell_length_b 9.7060(19)
_cell_length_c 11.506(2)
_cell_measurement_temperature 293(2)
_cell_volume 910.5(4)
_computing_structure_refinement 'SHELXL-97 (Sheldrick, 1997)'
_computing_structure_solution 'SHELXS-97 (Sheldrick, 1990)'
_diffrn_ambient_temperature 293(2)
_diffrn_measured_fraction_theta_full 0.997
_diffrn_measured_fraction_theta_max 0.997
_diffrn_radiation_monochromator graphite
_diffrn_radiation_source 'fine-focus sealed tube'
_diffrn_radiation_type MoK\a
_diffrn_radiation_wavelength 0.71073
_diffrn_reflns_av_R_equivalents 0.0358
_diffrn_reflns_av_sigmaI/netI 0.0434
_diffrn_reflns_limit_h_max 10
_diffrn_reflns_limit_h_min -10
_diffrn_reflns_limit_k_max 11
_diffrn_reflns_limit_k_min -11
_diffrn_reflns_limit_l_max 13
_diffrn_reflns_limit_l_min -13
_diffrn_reflns_number 8086
_diffrn_reflns_theta_full 25.50
_diffrn_reflns_theta_max 25.50
_diffrn_reflns_theta_min 3.25
_exptl_absorpt_coefficient_mu 0.743
_exptl_absorpt_correction_T_max 0.8967
_exptl_absorpt_correction_T_min 0.7554
_exptl_absorpt_correction_type multi-scan
_exptl_absorpt_process_details sadabs
_exptl_crystal_density_diffrn 1.397
_exptl_crystal_density_method 'not measured'
_exptl_crystal_F_000 396
_exptl_crystal_size_max 0.40
_exptl_crystal_size_mid 0.20
_exptl_crystal_size_min 0.15
_refine_diff_density_max 0.857
_refine_diff_density_min -0.290
_refine_diff_density_rms 0.076
_refine_ls_extinction_method none
_refine_ls_goodness_of_fit_ref 1.005
_refine_ls_hydrogen_treatment mixed
_refine_ls_matrix_type full
_refine_ls_number_parameters 256
_refine_ls_number_reflns 3382
_refine_ls_number_restraints 16
_refine_ls_restrained_S_all 1.006
_refine_ls_R_factor_all 0.0664
_refine_ls_R_factor_gt 0.0554
_refine_ls_shift/su_max 0.000
_refine_ls_shift/su_mean 0.000
_refine_ls_structure_factor_coef Fsqd
_refine_ls_weighting_details 'calc w=1/[\s^2^(Fo^2^)+(0.0653P)^2^+2.0000P] where P=(Fo^2^+2Fc^2^)/3'
_refine_ls_weighting_scheme calc
_refine_ls_wR_factor_gt 0.1391
_refine_ls_wR_factor_ref 0.1447
_reflns_number_gt 2948
_reflns_number_total 3382
_reflns_threshold_expression >2sigma(I)
_cod_data_source_file b915506f.txt
_cod_data_source_block aa3
_cod_original_cell_volume 910.5(3)
_cod_original_sg_symbol_H-M p-1
_cod_database_code 7211845

loop_
_symmetry_equiv_pos_as_xyz
'x, y, z'
'-x, -y, -z'

loop_
_atom_site_label
_atom_site_type_symbol
_atom_site_fract_x
_atom_site_fract_y
_atom_site_fract_z
_atom_site_U_iso_or_equiv
_atom_site_adp_type
_atom_site_occupancy
_atom_site_symmetry_multiplicity
_atom_site_calc_flag
_atom_site_refinement_flags
Zn1 Zn 1.0000 0.5000 0.0000 0.0268(2) Uani 1 2 d S
C1 C 1.0364(5) 0.4165(4) 0.2717(3) 0.0340(9) Uani 1 1 d .
C2 C 1.0168(5) 0.4602(4) 0.3908(3) 0.0334(9) Uani 1 1 d .
C3 C 0.9941(6) 0.6045(5) 0.3903(4) 0.0529(13) Uani 1 1 d .
H3 H 0.9897 0.6765 0.3163 0.063 Uiso 1 1 calc R
C4 C 1.0223(7) 0.3557(5) 0.5015(4) 0.0559(13) Uani 1 1 d .
H4 H 1.0373 0.2571 0.5034 0.067 Uiso 1 1 calc R
C5 C 0.6834(5) 0.4266(5) 0.1560(4) 0.0378(9) Uani 1 1 d .
H5 H 0.7092 0.4741 0.2068 0.045 Uiso 1 1 calc R
C6 C 0.5440(5) 0.3742(5) 0.1891(4) 0.0436(10) Uani 1 1 d .
H6 H 0.4778 0.3863 0.2607 0.052 Uiso 1 1 calc R
C7 C 0.5041(5) 0.3041(5) 0.1151(4) 0.0393(9) Uani 1 1 d .
H7 H 0.4107 0.2680 0.1357 0.047 Uiso 1 1 calc R
C8 C 0.6057(4) 0.2881(4) 0.0094(3) 0.0306(8) Uani 1 1 d .
C9 C 0.7438(4) 0.3423(4) -0.0159(4) 0.0332(8) Uani 1 1 d .
H9 H 0.8136 0.3295 -0.0857 0.040 Uiso 1 1 calc R
C10 C 0.5724(4) 0.2148(4) -0.0744(3) 0.0318(8) Uani 1 1 d .
C11 C 0.4526(4) 0.1275(4) -0.1690(3) 0.0305(8) Uani 1 1 d .
C12 C 0.3357(4) 0.0790(4) -0.2131(3) 0.0322(8) Uani 1 1 d .
C13 C 0.1953(5) 0.0533(5) -0.1400(4) 0.0424(10) Uani 1 1 d .
H13 H 0.1714 0.0703 -0.0623 0.051 Uiso 1 1 calc R
C14 C 0.0912(6) 0.0023(6) -0.1835(4) 0.0535(12) Uani 1 1 d .
H14 H -0.0040 -0.0160 -0.1358 0.064 Uiso 1 1 calc R
C15 C 0.1300(6) -0.0213(5) -0.2984(5) 0.0519(12) Uani 1 1 d .
H15 H 0.0599 -0.0580 -0.3264 0.062 Uiso 1 1 calc R
C16 C 0.3622(5) 0.0551(5) -0.3287(4) 0.0446(10) Uani 1 1 d .
H16 H 0.4552 0.0748 -0.3795 0.054 Uiso 1 1 calc R
H3A H 1.213(2) 0.265(5) 0.007(3) 0.054 Uiso 1 1 d D
H5A H 0.210(6) 0.1091(16) 0.357(3) 0.054 Uiso 1 1 d D
H3B H 1.119(4) 0.277(5) 0.1146(14) 0.054 Uiso 1 1 d D
H5B H 0.260(2) 0.007(2) 0.4583(12) 0.054 Uiso 1 1 d D
H4A H 0.3974 0.6336 0.5054 0.156 Uiso 0.50 1 d PRD
H4B H 0.5394 0.5539 0.4649 0.156 Uiso 0.50 1 d PRD
H3C H 0.656(5) 0.064(4) -0.270(3) 0.054 Uiso 1 1 d D
N1 N 0.7821(4) 0.4125(3) 0.0553(3) 0.0300(7) Uani 1 1 d .
N2 N 0.6839(4) 0.1683(4) -0.1569(3) 0.0415(8) Uani 1 1 d .
N3 N 0.6040(4) 0.1125(4) -0.2162(3) 0.0398(8) Uani 1 1 d D
N4 N 0.4272(4) 0.1922(3) -0.0782(3) 0.0314(7) Uani 1 1 d .
N5 N 0.2618(5) 0.0053(4) -0.3714(3) 0.0498(10) Uani 1 1 d .
O1 O 0.9905(3) 0.5133(3) 0.1812(2) 0.0335(6) Uani 1 1 d .
O2 O 1.0967(5) 0.2876(3) 0.2717(3) 0.0627(10) Uani 1 1 d .
O3 O 1.1211(3) 0.2818(3) 0.0412(2) 0.0330(6) Uani 1 1 d D
O4 O 0.4420(19) 0.5596(17) 0.4803(17) 0.198(7) Uani 0.50 1 d PDU
O5 O 0.2389(5) 0.0214(4) 0.3885(3) 0.0679(11) Uani 1 1 d D

loop_
_atom_site_aniso_label
_atom_site_aniso_U_11
_atom_site_aniso_U_22
_atom_site_aniso_U_33
_atom_site_aniso_U_23
_atom_site_aniso_U_13
_atom_site_aniso_U_12
Zn1 0.0314(4) 0.0336(4) 0.0207(3) -0.0121(2) -0.0050(2) -0.0086(3)
C1 0.043(2) 0.042(2) 0.0223(19) -0.0145(17) -0.0032(16) -0.0117(18)
C2 0.046(2) 0.036(2) 0.0209(18) -0.0122(16) -0.0076(16) -0.0060(17)
C3 0.096(4) 0.040(2) 0.022(2) -0.0075(18) -0.018(2) -0.003(2)
C4 0.105(4) 0.035(2) 0.029(2) -0.0142(19) -0.015(2) -0.002(2)
C5 0.039(2) 0.048(2) 0.034(2) -0.0198(18) -0.0056(17) -0.0099(18)
C6 0.039(2) 0.063(3) 0.036(2) -0.026(2) 0.0041(18) -0.014(2)
C7 0.033(2) 0.051(3) 0.039(2) -0.0183(19) -0.0010(17) -0.0133(18)
C8 0.031(2) 0.032(2) 0.034(2) -0.0138(16) -0.0094(16) -0.0048(16)
C9 0.033(2) 0.041(2) 0.032(2) -0.0168(17) -0.0043(16) -0.0084(17)
C10 0.031(2) 0.036(2) 0.032(2) -0.0136(16) -0.0047(16) -0.0064(16)
C11 0.031(2) 0.033(2) 0.033(2) -0.0150(16) -0.0060(16) -0.0048(16)
C12 0.036(2) 0.032(2) 0.033(2) -0.0112(16) -0.0101(16) -0.0062(16)
C13 0.046(2) 0.050(3) 0.039(2) -0.0177(19) -0.0020(19) -0.020(2)
C14 0.049(3) 0.071(3) 0.052(3) -0.021(2) -0.001(2) -0.032(2)
C15 0.055(3) 0.059(3) 0.058(3) -0.023(2) -0.020(2) -0.022(2)
C16 0.039(2) 0.064(3) 0.039(2) -0.023(2) -0.0085(18) -0.012(2)
N1 0.0322(17) 0.0339(17) 0.0278(16) -0.0123(13) -0.0059(13) -0.0065(13)
N2 0.0312(18) 0.061(2) 0.044(2) -0.0318(18) -0.0043(15) -0.0101(16)
N3 0.0325(18) 0.057(2) 0.0400(19) -0.0297(17) -0.0026(15) -0.0077(16)
N4 0.0328(17) 0.0359(18) 0.0309(17) -0.0159(14) -0.0048(13) -0.0076(14)
N5 0.051(2) 0.067(3) 0.045(2) -0.0280(19) -0.0144(18) -0.0126(19)
O1 0.0435(16) 0.0415(16) 0.0200(13) -0.0116(11) -0.0087(11) -0.0083(12)
O2 0.113(3) 0.0435(19) 0.0302(16) -0.0189(14) -0.0174(17) 0.0071(19)
O3 0.0340(15) 0.0384(15) 0.0298(14) -0.0176(12) -0.0009(11) -0.0046(12)
O4 0.202(10) 0.208(10) 0.178(9) -0.053(7) -0.041(7) -0.008(7)
O5 0.082(3) 0.079(3) 0.045(2) -0.0379(19) -0.0246(18) 0.026(2)

loop_
_atom_type_symbol
_atom_type_description
_atom_type_scat_dispersion_real
_atom_type_scat_dispersion_imag
_atom_type_scat_source
C C 0.0033 0.0016 'International Tables Vol C Tables 4.2.6.8 and 6.1.1.4'
H H 0.0000 0.0000 'International Tables Vol C Tables 4.2.6.8 and 6.1.1.4'
N N 0.0061 0.0033 'International Tables Vol C Tables 4.2.6.8 and 6.1.1.4'
O O 0.0106 0.0060 'International Tables Vol C Tables 4.2.6.8 and 6.1.1.4'
Zn Zn 0.2839 1.4301 'International Tables Vol C Tables 4.2.6.8 and 6.1.1.4'

loop_
_geom_angle_atom_site_label_1
_geom_angle_atom_site_label_2
_geom_angle_atom_site_label_3
_geom_angle
_geom_angle_site_symmetry_1
_geom_angle_site_symmetry_3
_geom_angle_publ_flag
O3 Zn1 O3 180.0 2_765 . y
O3 Zn1 O1 91.82(10) 2_765 2_765 y
O3 Zn1 O1 88.18(10) . 2_765 y
O3 Zn1 O1 88.18(10) 2_765 . y
O3 Zn1 O1 91.82(10) . . y
O1 Zn1 O1 180.00(14) 2_765 . y
O3 Zn1 N1 92.27(11) 2_765 . y
O3 Zn1 N1 87.73(11) . . y
O1 Zn1 N1 90.11(11) 2_765 . y
O1 Zn1 N1 89.89(11) . . y
O3 Zn1 N1 87.73(11) 2_765 2_765 y
O3 Zn1 N1 92.27(11) . 2_765 y
O1 Zn1 N1 89.89(11) 2_765 2_765 y
O1 Zn1 N1 90.11(11) . 2_765 y
N1 Zn1 N1 180.00(15) . 2_765 y
O2 C1 O1 125.1(3) . . ?
O2 C1 C2 117.8(3) . . ?
O1 C1 C2 117.0(3) . . ?
C3 C2 C4 118.6(4) . . ?
C3 C2 C1 120.6(4) . . ?
C4 C2 C1 120.8(4) . . ?
C2 C3 C4 120.7(4) . 2_766 ?
C2 C3 H3 119.7 . . ?
C4 C3 H3 119.7 2_766 . ?
C2 C4 C3 120.7(4) . 2_766 ?
C2 C4 H4 119.6 . . ?
C3 C4 H4 119.6 2_766 . ?
N1 C5 C6 123.0(4) . . ?
N1 C5 H5 118.5 . . ?
C6 C5 H5 118.5 . . ?
C7 C6 C5 119.2(4) . . ?
C7 C6 H6 120.4 . . ?
C5 C6 H6 120.4 . . ?
C6 C7 C8 118.7(4) . . ?
C6 C7 H7 120.6 . . ?
C8 C7 H7 120.6 . . ?
C9 C8 C7 118.1(3) . . ?
C9 C8 C10 119.5(3) . . ?
C7 C8 C10 122.3(3) . . ?
N1 C9 C8 123.2(3) . . ?
N1 C9 H9 118.4 . . ?
C8 C9 H9 118.4 . . ?
N2 C10 N4 114.2(3) . . ?
N2 C10 C8 121.4(3) . . ?
N4 C10 C8 124.3(3) . . ?
N4 C11 N3 109.7(3) . . ?
N4 C11 C12 126.5(3) . . ?
N3 C11 C12 123.8(3) . . ?
C13 C12 C16 117.6(4) . . ?
C13 C12 C11 121.1(3) . . ?
C16 C12 C11 121.3(4) . . ?
C14 C13 C12 119.1(4) . . ?
C14 C13 H13 120.5 . . ?
C12 C13 H13 120.5 . . ?
C15 C14 C13 118.9(4) . . ?
C15 C14 H14 120.5 . . ?
C13 C14 H14 120.5 . . ?
N5 C15 C14 123.4(4) . . ?
N5 C15 H15 118.3 . . ?
C14 C15 H15 118.3 . . ?
N5 C16 C12 123.6(4) . . ?
N5 C16 H16 118.2 . . ?
C12 C16 H16 118.2 . . ?
C5 N1 C9 117.7(3) . . ?
C5 N1 Zn1 123.1(3) . . ?
C9 N1 Zn1 119.2(2) . . ?
C10 N2 N3 102.4(3) . . ?
C11 N3 N2 110.4(3) . . ?
C11 N3 H3C 129(3) . . ?
N2 N3 H3C 120(3) . . ?
C11 N4 C10 103.2(3) . . ?
C15 N5 C16 117.4(4) . . ?
C1 O1 Zn1 129.1(2) . . ?
Zn1 O3 H3A 118(3) . . ?
Zn1 O3 H3B 94(3) . . ?
H3A O3 H3B 110.8(18) . . ?
O4 O4 H4A 134.2 2_666 . ?
O4 O4 H4B 51.5 2_666 . ?
H4A O4 H4B 112.1 . . ?
H5A O5 H5B 112.0(17) . . ?

loop_
_geom_bond_atom_site_label_1
_geom_bond_atom_site_label_2
_geom_bond_distance
_geom_bond_site_symmetry_2
_geom_bond_publ_flag
Zn1 O3 2.110(3) 2_765 y
Zn1 O3 2.110(3) . y
Zn1 O1 2.110(2) 2_765 y
Zn1 O1 2.110(2) . y
Zn1 N1 2.183(3) . y
Zn1 N1 2.183(3) 2_765 y
C1 O2 1.245(5) . ?
C1 O1 1.248(5) . ?
C1 C2 1.516(5) . ?
C2 C3 1.368(6) . ?
C2 C4 1.377(6) . ?
C3 C4 1.381(6) 2_766 ?
C3 H3 0.9300 . ?
C4 C3 1.381(6) 2_766 ?
C4 H4 0.9300 . ?
C5 N1 1.324(5) . ?
C5 C6 1.380(6) . ?
C5 H5 0.9300 . ?
C6 C7 1.373(6) . ?
C6 H6 0.9300 . ?
C7 C8 1.384(5) . ?
C7 H7 0.9300 . ?
C8 C9 1.383(5) . ?
C8 C10 1.462(5) . ?
C9 N1 1.339(4) . ?
C9 H9 0.9300 . ?
C10 N2 1.322(5) . ?
C10 N4 1.363(5) . ?
C11 N4 1.329(4) . ?
C11 N3 1.332(5) . ?
C11 C12 1.457(5) . ?
C12 C13 1.380(6) . ?
C12 C16 1.381(5) . ?
C13 C14 1.372(6) . ?
C13 H13 0.9300 . ?
C14 C15 1.369(6) . ?
C14 H14 0.9300 . ?
C15 N5 1.320(6) . ?
C15 H15 0.9300 . ?
C16 N5 1.333(5) . ?
C16 H16 0.9300 . ?
N2 N3 1.359(4) . ?
N3 H3C 0.883(10) . ?
O3 H3A 0.831(10) . ?
O3 H3B 0.830(10) . ?
O4 O4 1.39(3) 2_666 ?
O4 H4A 0.8389 . ?
O4 H4B 0.8360 . ?
O5 H5A 0.824(10) . ?
O5 H5B 0.825(10) . ?

loop_
_geom_torsion_atom_site_label_1
_geom_torsion_atom_site_label_2
_geom_torsion_atom_site_label_3
_geom_torsion_atom_site_label_4
_geom_torsion
_geom_torsion_site_symmetry_1
_geom_torsion_site_symmetry_4
O2 C1 C2 C3 161.4(5) . .
O1 C1 C2 C3 -18.6(6) . .
O2 C1 C2 C4 -18.2(6) . .
O1 C1 C2 C4 161.8(4) . .
C4 C2 C3 C4 0.2(9) . 2_766
C1 C2 C3 C4 -179.4(4) . 2_766
C3 C2 C4 C3 -0.2(9) . 2_766
C1 C2 C4 C3 179.4(4) . 2_766
N1 C5 C6 C7 -0.1(7) . .
C5 C6 C7 C8 0.0(7) . .
C6 C7 C8 C9 0.8(6) . .
C6 C7 C8 C10 179.9(4) . .
C7 C8 C9 N1 -1.7(6) . .
C10 C8 C9 N1 179.1(4) . .
C9 C8 C10 N2 16.1(6) . .
C7 C8 C10 N2 -163.1(4) . .
C9 C8 C10 N4 -161.8(4) . .
C7 C8 C10 N4 19.1(6) . .
N4 C11 C12 C13 -21.1(6) . .
N3 C11 C12 C13 159.0(4) . .
N4 C11 C12 C16 159.8(4) . .
N3 C11 C12 C16 -20.1(6) . .
C16 C12 C13 C14 1.6(6) . .
C11 C12 C13 C14 -177.5(4) . .
C12 C13 C14 C15 -0.1(7) . .
C13 C14 C15 N5 -1.4(8) . .
C13 C12 C16 N5 -1.8(7) . .
C11 C12 C16 N5 177.3(4) . .
C6 C5 N1 C9 -0.8(6) . .
C6 C5 N1 Zn1 178.4(3) . .
C8 C9 N1 C5 1.7(6) . .
C8 C9 N1 Zn1 -177.5(3) . .
O3 Zn1 N1 C5 -69.3(3) 2_765 .
O3 Zn1 N1 C5 110.7(3) . .
O1 Zn1 N1 C5 -161.1(3) 2_765 .
O1 Zn1 N1 C5 18.9(3) . .
N1 Zn1 N1 C5 18(100) 2_765 .
O3 Zn1 N1 C9 109.9(3) 2_765 .
O3 Zn1 N1 C9 -70.1(3) . .
O1 Zn1 N1 C9 18.0(3) 2_765 .
O1 Zn1 N1 C9 -162.0(3) . .
N1 Zn1 N1 C9 -163(100) 2_765 .
N4 C10 N2 N3 -0.2(5) . .
C8 C10 N2 N3 -178.2(4) . .
N4 C11 N3 N2 -0.2(5) . .
C12 C11 N3 N2 179.7(4) . .
C10 N2 N3 C11 0.2(5) . .
N3 C11 N4 C10 0.1(4) . .
C12 C11 N4 C10 -179.9(4) . .
N2 C10 N4 C11 0.1(5) . .
C8 C10 N4 C11 178.1(4) . .
C14 C15 N5 C16 1.3(7) . .
C12 C16 N5 C15 0.4(7) . .
O2 C1 O1 Zn1 -1.3(6) . .
C2 C1 O1 Zn1 178.7(2) . .
O3 Zn1 O1 C1 176.6(3) 2_765 .
O3 Zn1 O1 C1 -3.4(3) . .
O1 Zn1 O1 C1 44(100) 2_765 .
N1 Zn1 O1 C1 84.3(3) . .
N1 Zn1 O1 C1 -95.7(3) 2_765 .
